data_2013705
loop_
_publ_author_name
'Skelton, Brian W.'
'Waters, A. Fiona'
'Whitaker, Claire R.'
'White, Allan H.'

_publ_section_title
;
 Magnesium iodide--4,4'-bipyridine--water (1/3/4) and strontium
 iodide--4,4'-bipyridine--propan-1-ol (1/2.5/2)
;
_journal_issue 11
_journal_name_full 'Acta Crystallographica Section C'
_journal_page_first m435
_journal_page_last m438
_journal_paper_doi 10.1107/S0108270103020407
_journal_volume 59
_journal_year 2003
_chemical_formula_iupac '[Mg (C10 H8 N2) (H2 O)4] I2 , 2C10 H8 N2'
_chemical_formula_moiety 'C10 H16 Mg N2 O4 2+ , 2I - , 2C10 H8 N2'
_chemical_formula_sum 'C30 H32 I2 Mg N6 O4'
_chemical_formula_weight 818.75
_chemical_name_systematic
;
catena-poly[[[tetraaquamagnesium(I)]-\m-4,4'-bipyridine-\k^2^N:N'] diiodide
bis(4,4'-bipyridine) solvate]
;
_space_group_IT_number 15
_symmetry_cell_setting monoclinic
_symmetry_space_group_name_Hall '-C 2yc'
_symmetry_space_group_name_H-M 'C 1 2/c 1'
_atom_sites_solution_hydrogens difmap
_atom_sites_solution_primary direct
_atom_sites_solution_secondary difmap
_cell_angle_alpha 90
_cell_angle_beta 125.23(2)
_cell_angle_gamma 90
_cell_formula_units_Z 4
_cell_length_a 27.574(7)
_cell_length_b 9.018(4)
_cell_length_c 16.974(3)
_cell_measurement_reflns_used 8
_cell_measurement_temperature 298(2)
_cell_measurement_theta_max 23.8
_cell_measurement_theta_min 18.1
_cell_volume 3448(2)
_computing_cell_refinement 'CAD-4 Software'
_computing_data_collection 'CAD-4 Software (Enraf-Nonius, 1989)'
_computing_data_reduction 'Xtal3.5 (Hall et al., 1995)'
_computing_molecular_graphics Xtal3.5
_computing_publication_material 'BONDLA and CIFIO in Xtal3.5'
_computing_structure_refinement 'CRYLSQ in Xtal3.5'
_computing_structure_solution Xtal3.5
_diffrn_ambient_temperature 298(2)
_diffrn_measured_fraction_theta_full 0.99
_diffrn_measured_fraction_theta_max 0.99
_diffrn_measurement_device_type 'Enraf-Nonius CAD4'
_diffrn_measurement_method 2\q/\w
_diffrn_radiation_monochromator graphite
_diffrn_radiation_source 'sealed tube'
_diffrn_radiation_type 'Mo K\a'
_diffrn_radiation_wavelength 0.71073
_diffrn_reflns_av_R_equivalents 0.014
_diffrn_reflns_av_sigmaI/netI 0.026
_diffrn_reflns_limit_h_max 35
_diffrn_reflns_limit_h_min -31
_diffrn_reflns_limit_k_max 0
_diffrn_reflns_limit_k_min -11
_diffrn_reflns_limit_l_max 4
_diffrn_reflns_limit_l_min -22
_diffrn_reflns_number 5196
_diffrn_reflns_theta_full 27.5
_diffrn_reflns_theta_max 27.5
_diffrn_reflns_theta_min 1.81
_diffrn_standards_decay_% 0
_diffrn_standards_interval_time 60
_diffrn_standards_number 8
_exptl_absorpt_coefficient_mu 1.884
_exptl_absorpt_correction_T_max 0.63
_exptl_absorpt_correction_T_min 0.58
_exptl_absorpt_correction_type gaussian
_exptl_absorpt_process_details '(ABSORB in Xtal3.5; Hall et al., 1995)'
_exptl_crystal_colour colourless
_exptl_crystal_density_diffrn 1.577
_exptl_crystal_density_meas ?
_exptl_crystal_density_method 'not measured'
_exptl_crystal_description block
_exptl_crystal_F_000 1616
_exptl_crystal_size_max 0.35
_exptl_crystal_size_mid 0.33
_exptl_crystal_size_min 0.32
_refine_diff_density_max 1.06
_refine_diff_density_min -0.50
_refine_ls_extinction_coef '35(4) \\times 10^3^'
_refine_ls_extinction_expression
;
Eq. 22, p. 292
Larson, A. C. (1970). Crystallographic Computing, edited by F. R. Ahmed,
S. R. Hall & C. P. Huber, pp. 291-294. Copenhagen: Munksgaard.
;
_refine_ls_extinction_method 'Zachariasen (1967)'
_refine_ls_goodness_of_fit_all 1.119
_refine_ls_goodness_of_fit_ref 1.023
_refine_ls_hydrogen_treatment refall
_refine_ls_matrix_type full
_refine_ls_number_constraints 0
_refine_ls_number_parameters 260
_refine_ls_number_reflns 2964
_refine_ls_number_restraints 0
_refine_ls_R_factor_all 0.059
_refine_ls_R_factor_gt 0.040
_refine_ls_shift/su_max 0.049
_refine_ls_shift/su_mean 0.001
_refine_ls_structure_factor_coef F
_refine_ls_weighting_details 'w = 1/[\s^2^(Fo)] where \s(I)=[\s(I)~meas~ + 0.0004(I~net~)^2^]^1/2^'
_refine_ls_weighting_scheme calc
_refine_ls_wR_factor_all 0.056
_refine_ls_wR_factor_ref 0.052
_reflns_number_gt 2964
_reflns_number_total 3955
_reflns_threshold_expression I>2\s(I)
_cod_data_source_file ta1418.cif
_cod_data_source_block I
_cod_depositor_comments
;
The following automatic conversions were performed:

'_exptl_crystal_density_meas' value 'not measured' was changed to '?'
- the value is perceived as not measured.

Automatic conversion script
Id: cif_fix_values 3008 2015-01-20 13:52:24Z robertas 
;
_cod_original_sg_symbol_Hall -c_2yc
_cod_original_sg_symbol_H-M 'C 2/c'
_cod_database_code 2013705
_cod_database_fobs_code 2013705

loop_
_symmetry_equiv_pos_as_xyz
+x,+y,+z
-x,+y,1/2-z
-x,-y,-z
+x,-y,1/2+z
1/2+x,1/2+y,+z
1/2-x,1/2+y,1/2-z
1/2-x,1/2-y,-z
1/2+x,1/2-y,1/2+z

loop_
_atom_site_label
_atom_site_fract_x
_atom_site_fract_y
_atom_site_fract_z
_atom_site_U_iso_or_equiv
_atom_site_adp_type
_atom_site_calc_flag
_atom_site_calc_attached_atom
_atom_site_occupancy
_atom_site_disorder_assembly
_atom_site_disorder_group
I 0.348074(13) 0.25991(3) 0.18221(2) 0.0720(2) Uani ? ? 1.00000 ? ?
Mg 0.50000 0.93393(16) 0.25000 0.0319(6) Uani ? ? 1.00000 ? ?
O1 0.50749(14) 1.0905(3) 0.1695(2) 0.0507(12) Uani ? ? 1.00000 ? ?
O2 0.59105(11) 0.9392(3) 0.33903(19) 0.0429(12) Uani ? ? 1.00000 ? ?
N11 0.50337(14) 0.7565(3) 0.3442(2) 0.0389(13) Uani ? ? 1.00000 ? ?
C12 0.54224(17) 0.7632(4) 0.4405(3) 0.0419(16) Uani ? ? 1.00000 ? ?
C13 0.54253(16) 0.6666(4) 0.5031(2) 0.0423(16) Uani ? ? 1.00000 ? ?
C14 0.50118(15) 0.5527(4) 0.4679(2) 0.0368(14) Uani ? ? 1.00000 ? ?
C15 0.46123(19) 0.5447(4) 0.3679(3) 0.0494(15) Uani ? ? 1.00000 ? ?
C16 0.46372(18) 0.6460(4) 0.3104(3) 0.0478(15) Uani ? ? 1.00000 ? ?
N21 0.81720(15) 0.6904(5) 0.4969(3) 0.0591(17) Uani ? ? 1.00000 ? ?
C22 0.79385(19) 0.8247(6) 0.4673(3) 0.0586(18) Uani ? ? 1.00000 ? ?
C23 0.74719(17) 0.8558(5) 0.3731(3) 0.0518(16) Uani ? ? 1.00000 ? ?
C24 0.72406(16) 0.7438(4) 0.3051(3) 0.0482(16) Uani ? ? 1.00000 ? ?
C25 0.7476(2) 0.6022(5) 0.3357(3) 0.0601(15) Uani ? ? 1.00000 ? ?
C26 0.7934(2) 0.5833(6) 0.4325(3) 0.066(3) Uani ? ? 1.00000 ? ?
N21' 0.58234(15) 0.8219(5) 0.0100(2) 0.0577(17) Uani ? ? 1.00000 ? ?
C22' 0.58681(18) 0.8943(5) 0.0811(3) 0.056(2) Uani ? ? 1.00000 ? ?
C23' 0.63167(17) 0.8751(5) 0.1773(3) 0.051(2) Uani ? ? 1.00000 ? ?
C24' 0.67539(16) 0.7715(4) 0.2026(3) 0.0465(16) Uani ? ? 1.00000 ? ?
C25' 0.6709(2) 0.6945(6) 0.1287(3) 0.066(3) Uani ? ? 1.00000 ? ?
C26' 0.6246(2) 0.7237(6) 0.0342(4) 0.072(3) Uani ? ? 1.00000 ? ?
H1A 0.482(2) 1.128(5) 0.122(3) 0.061(14) Uiso ? ? 1.00000 ? ?
H1B 0.533(2) 1.144(5) 0.194(3) 0.055(14) Uiso ? ? 1.00000 ? ?
H2A 0.604(2) 1.009(6) 0.333(3) 0.074(17) Uiso ? ? 1.00000 ? ?
H2B 0.619(2) 0.881(5) 0.384(3) 0.059(12) Uiso ? ? 1.00000 ? ?
H12 0.5701(15) 0.841(4) 0.462(2) 0.034(9) Uiso ? ? 1.00000 ? ?
H13 0.5711(17) 0.675(5) 0.571(3) 0.053(11) Uiso ? ? 1.00000 ? ?
H15 0.431(2) 0.474(5) 0.337(3) 0.062(12) Uiso ? ? 1.00000 ? ?
H16 0.4340(19) 0.647(5) 0.241(3) 0.069(13) Uiso ? ? 1.00000 ? ?
H22 0.8077(18) 0.899(5) 0.509(3) 0.056(13) Uiso ? ? 1.00000 ? ?
H23 0.7314(15) 0.957(4) 0.358(3) 0.040(10) Uiso ? ? 1.00000 ? ?
H25 0.7301(16) 0.519(4) 0.293(3) 0.047(11) Uiso ? ? 1.00000 ? ?
H26 0.8071(18) 0.490(5) 0.453(3) 0.065(13) Uiso ? ? 1.00000 ? ?
H22' 0.5610(18) 0.968(5) 0.066(3) 0.055(12) Uiso ? ? 1.00000 ? ?
H23' 0.6330(17) 0.932(4) 0.223(3) 0.046(11) Uiso ? ? 1.00000 ? ?
H25' 0.699(2) 0.630(6) 0.138(4) 0.096(18) Uiso ? ? 1.00000 ? ?
H26' 0.621(2) 0.666(6) -0.020(4) 0.086(16) Uiso ? ? 1.00000 ? ?

loop_
_atom_site_aniso_label
_atom_site_aniso_U_11
_atom_site_aniso_U_22
_atom_site_aniso_U_33
_atom_site_aniso_U_12
_atom_site_aniso_U_13
_atom_site_aniso_U_23
I 0.0525(2) 0.0580(2) 0.0736(3) 0.00823(13) 0.01793(17) -0.01955(15)
Mg 0.0313(7) 0.0347(8) 0.0217(7) 0.00000 0.0106(6) 0.00000
O1 0.0409(15) 0.0555(16) 0.0314(14) -0.0050(14) 0.0068(13) 0.0153(13)
O2 0.0303(12) 0.0501(15) 0.0332(14) 0.0005(11) 0.0096(11) 0.0128(12)
N11 0.0441(16) 0.0393(15) 0.0311(15) -0.0025(12) 0.0205(13) 0.0020(12)
C12 0.0444(19) 0.046(2) 0.0322(18) -0.0106(16) 0.0203(16) -0.0028(15)
C13 0.0417(19) 0.049(2) 0.0251(17) -0.0075(16) 0.0129(15) -0.0006(15)
C14 0.0433(18) 0.0353(16) 0.0310(17) -0.0025(14) 0.0209(15) -0.0011(13)
C15 0.060(2) 0.046(2) 0.0312(18) -0.0175(18) 0.0200(18) -0.0053(16)
C16 0.055(2) 0.052(2) 0.0251(17) -0.0125(18) 0.0166(17) -0.0017(16)
N21 0.0374(17) 0.077(2) 0.042(2) 0.0060(17) 0.0109(15) 0.0200(19)
C22 0.043(2) 0.065(3) 0.047(2) -0.002(2) 0.014(2) 0.011(2)
C23 0.041(2) 0.058(2) 0.044(2) 0.0024(18) 0.0173(18) 0.012(2)
C24 0.0321(17) 0.061(2) 0.042(2) 0.0072(16) 0.0159(16) 0.0172(18)
C25 0.053(2) 0.058(2) 0.047(2) 0.011(2) 0.016(2) 0.010(2)
C26 0.053(3) 0.067(3) 0.053(3) 0.019(2) 0.016(2) 0.023(2)
N21' 0.046(2) 0.079(2) 0.0324(17) 0.0043(18) 0.0136(15) 0.0157(17)
C22' 0.040(2) 0.071(3) 0.044(2) 0.013(2) 0.0165(18) 0.023(2)
C23' 0.042(2) 0.066(3) 0.040(2) 0.0130(18) 0.0211(18) 0.014(2)
C24' 0.0358(18) 0.060(2) 0.038(2) 0.0088(16) 0.0180(16) 0.0145(17)
C25' 0.056(3) 0.082(3) 0.048(3) 0.025(2) 0.023(2) 0.007(2)
C26' 0.068(3) 0.090(4) 0.042(2) 0.009(3) 0.022(2) 0.007(2)

loop_
_atom_type_symbol
_atom_type_scat_dispersion_real
_atom_type_scat_dispersion_imag
_atom_type_scat_source
Mg 0.041992 0.036011 'Int Tables Vol IV Tables 2.2B and 2.3.1'
I -0.726013 1.812 'Int Tables Vol IV Tables 2.2B and 2.3.1'
N 0.004028 0.002991 'Int Tables Vol IV Tables 2.2B and 2.3.1'
C 0.002014 0.002014 'Int Tables Vol IV Tables 2.2B and 2.3.1'
H 0.0 0.0 'Int Tables Vol IV Tables 2.2B and 2.3.1'
O 0.007996 0.005981 'Int Tables Vol IV Tables 2.2B and 2.3.1'

loop_
_geom_angle_atom_site_label_1
_geom_angle_atom_site_label_2
_geom_angle_atom_site_label_3
_geom_angle_site_symmetry_1
_geom_angle_site_symmetry_3
_geom_angle
_geom_angle_publ_flag
O1 Mg O2 . . 85.66(12) yes
O1 Mg N11 . . 172.90(14) yes
O1 Mg O1 . '2 655' 93.28(15) yes
O1 Mg O2 . '2 655' 92.52(13) yes
O1 Mg N11 . '2 655' 89.70(13) yes
O2 Mg N11 . . 87.78(12) yes
O2 Mg O1 . '2 655' 92.52(13) yes
O2 Mg O2 . '2 655' 177.35(14) yes
O2 Mg N11 . '2 655' 94.13(13) yes
N11 Mg O1 . '2 655' 89.70(13) yes
N11 Mg O2 . '2 655' 94.13(13) yes
N11 Mg N11 . '2 655' 88.08(14) yes
O1 Mg O2 '2 655' '2 655' 85.66(13) yes
O1 Mg N11 '2 655' '2 655' 172.90(14) yes
O2 Mg N11 '2 655' '2 655' 87.78(12) yes
Mg O1 H1A . . 128(4) ?
Mg O1 H1B . . 120(4) ?
H1A O1 H1B . . 107(5) ?
Mg O2 H2A . . 113(3) ?
Mg O2 H2B . . 135(3) ?
H2A O2 H2B . . 112(5) ?
Mg N11 C12 . . 121.0(3) yes
Mg N11 C16 . . 122.8(2) yes
C12 N11 C16 . . 115.9(4) ?
N11 C12 C13 . . 124.0(3) ?
N11 C12 H12 . . 114(2) ?
C13 C12 H12 . . 122(2) ?
C12 C13 C14 . . 120.1(3) ?
C12 C13 H13 . . 121(3) ?
C14 C13 H13 . . 119(3) ?
C13 C14 C15 . . 116.0(4) ?
C13 C14 C14 . '3 666' 122.3(3) ?
C15 C14 C14 . '3 666' 121.7(3) ?
C14 C15 C16 . . 120.3(4) ?
C14 C15 H15 . . 123(3) ?
C16 C15 H15 . . 117(3) ?
N11 C16 C15 . . 123.8(3) ?
N11 C16 H16 . . 115(3) ?
C15 C16 H16 . . 121(3) ?
C22 N21 C26 . . 117.1(4) ?
N21 C22 C23 . . 123.1(4) ?
N21 C22 H22 . . 120(3) ?
C23 C22 H22 . . 117(3) ?
C22 C23 C24 . . 119.4(4) ?
C22 C23 H23 . . 118(2) ?
C24 C23 H23 . . 123(2) ?
C23 C24 C25 . . 117.9(3) ?
C23 C24 C24' . . 121.8(3) ?
C25 C24 C24' . . 120.3(3) ?
C24 C25 C26 . . 117.7(4) ?
C24 C25 H25 . . 121(2) ?
C26 C25 H25 . . 121(2) ?
N21 C26 C25 . . 124.8(5) ?
N21 C26 H26 . . 118(2) ?
C25 C26 H26 . . 117(2) ?
C22' N21' C26' . . 116.6(4) ?
N21' C22' C23' . . 124.8(4) ?
N21' C22' H22' . . 118(3) ?
C23' C22' H22' . . 117(3) ?
C22' C23' C24' . . 118.6(5) ?
C22' C23' H23' . . 120(2) ?
C24' C23' H23' . . 121(2) ?
C24 C24' C23' . . 121.0(5) ?
C24 C24' C25' . . 122.0(4) ?
C23' C24' C25' . . 117.0(4) ?
C24' C25' C26' . . 120.0(5) ?
C24' C25' H25' . . 123(4) ?
C26' C25' H25' . . 117(4) ?
N21' C26' C25' . . 123.0(6) ?
N21' C26' H26' . . 117(2) ?
C25' C26' H26' . . 120(3) ?

loop_
_geom_bond_atom_site_label_1
_geom_bond_atom_site_label_2
_geom_bond_site_symmetry_1
_geom_bond_site_symmetry_2
_geom_bond_distance
_geom_bond_publ_flag
Mg O1 . . 2.056(4) yes
Mg O2 . . 2.052(3) yes
Mg N11 . . 2.226(4) yes
Mg O1 . '2 655' 2.056(4) yes
Mg O2 . '2 655' 2.052(3) yes
Mg N11 . '2 655' 2.226(4) yes
O1 H1A . . 0.78(4) ?
O1 H1B . . 0.75(4) ?
O2 H2A . . 0.76(6) ?
O2 H2B . . 0.88(4) ?
N11 C12 . . 1.343(5) no
N11 C16 . . 1.339(5) no
C12 C13 . . 1.370(6) no
C12 H12 . . 0.94(4) ?
C13 C14 . . 1.388(5) no
C13 H13 . . 0.95(4) ?
C14 C15 . . 1.394(5) no
C14 C14 . '3 666' 1.475(6) ?
C15 C16 . . 1.367(7) no
C15 H15 . . 0.93(4) ?
C16 H16 . . 0.97(4) ?
N21 C22 . . 1.327(7) no
N21 C26 . . 1.316(6) no
C22 C23 . . 1.385(5) no
C22 H22 . . 0.89(4) ?
C23 C24 . . 1.382(6) no
C23 H23 . . 0.98(4) ?
C24 C25 . . 1.390(6) no
C24 C24' . . 1.482(5) ?
C25 C26 . . 1.389(5) no
C25 H25 . . 0.96(4) ?
C26 H26 . . 0.91(4) ?
N21' C22' . . 1.314(7) no
N21' C26' . . 1.326(7) no
C22' C23' . . 1.377(5) no
C22' H22' . . 0.90(5) ?
C23' C24' . . 1.383(6) no
C23' H23' . . 0.91(5) ?
C24' C25' . . 1.375(8) no
C25' C26' . . 1.382(6) no
C25' H25' . . 0.91(6) ?
C26' H26' . . 1.01(7) ?

loop_
_geom_hbond_atom_site_label_D
_geom_hbond_atom_site_label_H
_geom_hbond_atom_site_label_A
_geom_hbond_site_symmetry_A
_geom_hbond_distance_DH
_geom_hbond_distance_HA
_geom_hbond_distance_DA
_geom_hbond_angle_DHA
_geom_hbond_publ_flag
O1 H1B I 2_665 0.76(5) 2.88(4) 3.601(3) 161(4) yes
O2 H2A I 2_665 0.75(6) 2.71(6) 3.466(3) 178(5) yes
